data_4079089
loop_
_publ_author_name
'Whittemore, Sean M.'
'Yoder, Ryan J.'
'Stambuli, James P.'

_publ_section_title
;
 Site-Selective Alkyl Dehydrogenation of a Coordinated Acylphosphine
 Ligand
;
_journal_issue 17
_journal_name_full Organometallics
_journal_page_first 6124
_journal_paper_doi 10.1021/om300471h
_journal_volume 31
_journal_year 2012
_chemical_absolute_configuration ad
_chemical_compound_source 'synthesis as described'
_chemical_formula_moiety 'C23 H40 Ir O P, C F3 O3 S'
_chemical_formula_sum 'C24 H40 F3 Ir O4 P S'
_chemical_formula_weight 704.79
_chemical_name_common 'Stambuli 1841'
_chemical_name_systematic
;
 ?
;
_space_group_IT_number 19
_symmetry_cell_setting orthorhombic
_symmetry_Int_Tables_number 19
_symmetry_space_group_name_Hall 'P 2ac 2ab'
_symmetry_space_group_name_H-M 'P 21 21 21'
_atom_sites_solution_hydrogens geom
_atom_sites_solution_primary heavy
_atom_sites_solution_secondary difmap
_audit_conform_dict_location ftp://ftp.iucr.org/pub/cif_core.dic
_audit_conform_dict_name cif_core.dic
_audit_conform_dict_version 2.4
_audit_creation_date 2011-05-20T17:51:01-00:00
_audit_creation_method 'WinGX routine CIF_UPDATE'
_cell_angle_alpha 90
_cell_angle_beta 90
_cell_angle_gamma 90
_cell_formula_units_Z 4
_cell_length_a 8.9344(1)
_cell_length_b 16.2370(2)
_cell_length_c 19.6360(3)
_cell_measurement_reflns_used 3694
_cell_measurement_temperature 210(2)
_cell_measurement_theta_max 27.485
_cell_measurement_theta_min 2.037
_cell_measurement_wavelength 0.71073
_cell_volume 2848.55(6)
_computing_cell_refinement 'HKL Scalepack (Otwinowski & Minor 1997)'
_computing_data_collection 'Collect (Nonius BV, 1997-2000)'
_computing_data_reduction 'HKL Denzo and Scalepack (Otwinowski & Minor 1997)'
_computing_molecular_graphics 'Ortep-3 for Windows (Farrugia, 1997)'
_computing_publication_material 'WinGX publication routines (Farrugia, 1999)'
_computing_structure_refinement 'SHELXL-97 (Sheldrick, 2008)'
_computing_structure_solution 'SHELXS-97 (Sheldrick, 2008)'
_diffrn_ambient_temperature 210(2)
_diffrn_detector 'CCD plate'
_diffrn_detector_area_resol_mean 9
_diffrn_measured_fraction_theta_full 0.999
_diffrn_measured_fraction_theta_max 0.999
_diffrn_measurement_device '95mm CCD camera on \k-goniostat'
_diffrn_measurement_device_type 'Nonius KappaCCD'
_diffrn_measurement_method 'phi and omega scans'
_diffrn_orient_matrix_type 'by Nonius Collect from scalepack cell'
_diffrn_orient_matrix_UB_11 -0.901129E-1
_diffrn_orient_matrix_UB_12 0.29071E-1
_diffrn_orient_matrix_UB_13 0.18291E-1
_diffrn_orient_matrix_UB_21 0.122086E-1
_diffrn_orient_matrix_UB_22 -0.294008E-1
_diffrn_orient_matrix_UB_23 0.444032E-1
_diffrn_orient_matrix_UB_31 0.652552E-1
_diffrn_orient_matrix_UB_32 0.456456E-1
_diffrn_orient_matrix_UB_33 0.169512E-1
_diffrn_radiation_monochromator graphite
_diffrn_radiation_probe x-ray
_diffrn_radiation_type MoK\a
_diffrn_radiation_wavelength 0.71073
_diffrn_reflns_av_R_equivalents 0.063
_diffrn_reflns_limit_h_max 11
_diffrn_reflns_limit_h_min -11
_diffrn_reflns_limit_k_max 21
_diffrn_reflns_limit_k_min -20
_diffrn_reflns_limit_l_max 25
_diffrn_reflns_limit_l_min -25
_diffrn_reflns_number 40066
_diffrn_reflns_theta_full 27.48
_diffrn_reflns_theta_max 27.48
_diffrn_reflns_theta_min 2.5
_diffrn_source 'Enraf Nonius FR590'
_exptl_absorpt_coefficient_mu 4.862
_exptl_absorpt_correction_T_max 0.823
_exptl_absorpt_correction_T_min 0.645
_exptl_absorpt_correction_type multi-scan
_exptl_absorpt_process_details 'HKL Scalepack (Otwinowski & Minor, 1997)'
_exptl_crystal_colour colourless
_exptl_crystal_density_diffrn 1.643
_exptl_crystal_density_method 'not measured'
_exptl_crystal_description rod
_exptl_crystal_F_000 1404
_exptl_crystal_size_max 0.27
_exptl_crystal_size_mid 0.12
_exptl_crystal_size_min 0.04
_refine_diff_density_max 1.066
_refine_diff_density_min -0.588
_refine_diff_density_rms 0.103
_refine_ls_abs_structure_details 'Flack H D (1983), Acta Cryst. A39, 876-881'
_refine_ls_abs_structure_Flack 0.003(9)
_refine_ls_extinction_method none
_refine_ls_goodness_of_fit_ref 1.036
_refine_ls_hydrogen_treatment mixed
_refine_ls_matrix_type full
_refine_ls_number_parameters 316
_refine_ls_number_reflns 6509
_refine_ls_number_restraints 6
_refine_ls_restrained_S_all 1.038
_refine_ls_R_factor_all 0.0453
_refine_ls_R_factor_gt 0.0344
_refine_ls_shift/su_max 0.001
_refine_ls_shift/su_mean 0
_refine_ls_structure_factor_coef Fsqd
_refine_ls_weighting_details 'w=1/[\s^2^(Fo^2^)+(0.0355P)^2^+3.0839P] where P=(Fo^2^+2Fc^2^)/3'
_refine_ls_weighting_scheme calc
_refine_ls_wR_factor_gt 0.0706
_refine_ls_wR_factor_ref 0.0745
_reflns_number_gt 5764
_reflns_number_total 6509
_reflns_threshold_expression >2\s(I)
_cod_data_source_file om300471h_si_002.cif
_cod_data_source_block Stambuli1841
_cod_original_sg_symbol_H-M P212121
_cod_database_code 4079089

loop_
_symmetry_equiv_pos_as_xyz
'x, y, z'
'-x+1/2, -y, z+1/2'
'x+1/2, -y+1/2, -z'
'-x, y+1/2, -z+1/2'

loop_
_atom_site_label
_atom_site_type_symbol
_atom_site_fract_x
_atom_site_fract_y
_atom_site_fract_z
_atom_site_U_iso_or_equiv
_atom_site_adp_type
_atom_site_occupancy
_atom_site_symmetry_multiplicity
_atom_site_calc_flag
_atom_site_refinement_flags
Ir Ir 0.66567(2) 0.490429(11) 0.102997(10) 0.03269(7) Uani 1 1 d .
P P 0.54469(17) 0.57878(9) 0.03340(9) 0.0403(4) Uani 1 1 d .
O1 O 0.6574(7) 0.7221(3) -0.0163(3) 0.0722(15) Uani 1 1 d .
C1 C 0.7711(7) 0.3647(3) 0.1097(4) 0.0408(14) Uani 1 1 d .
C2 C 0.6474(8) 0.3575(3) 0.0646(3) 0.0402(14) Uani 1 1 d .
C3 C 0.5156(7) 0.3783(3) 0.1025(4) 0.0441(14) Uani 1 1 d .
C4 C 0.5574(7) 0.3962(4) 0.1703(3) 0.0436(16) Uani 1 1 d .
C5 C 0.7133(8) 0.3887(4) 0.1759(3) 0.0484(17) Uani 1 1 d .
C6 C 0.9317(8) 0.3431(5) 0.0950(5) 0.071(2) Uani 1 1 d .
H6A H 0.9922 0.354 0.135 0.107 Uiso 1 1 calc R
H6B H 0.9677 0.3761 0.0572 0.107 Uiso 1 1 calc R
H6C H 0.9388 0.2852 0.0833 0.107 Uiso 1 1 calc R
C7 C 0.6519(13) 0.3211(4) -0.0044(4) 0.069(2) Uani 1 1 d .
H7A H 0.5528 0.3234 -0.0245 0.104 Uiso 1 1 calc R
H7B H 0.6842 0.2641 -0.0014 0.104 Uiso 1 1 calc R
H7C H 0.7215 0.3518 -0.0325 0.104 Uiso 1 1 calc R
C8 C 0.3560(9) 0.3676(4) 0.0777(5) 0.072(2) Uani 1 1 d .
H8A H 0.3565 0.3553 0.0293 0.108 Uiso 1 1 calc R
H8B H 0.3004 0.4181 0.0856 0.108 Uiso 1 1 calc R
H8C H 0.309 0.3227 0.1022 0.108 Uiso 1 1 calc R
C9 C 0.4518(11) 0.4106(5) 0.2293(5) 0.086(3) Uani 1 1 d .
H9A H 0.5091 0.4221 0.2701 0.128 Uiso 1 1 calc R
H9B H 0.3911 0.3618 0.2364 0.128 Uiso 1 1 calc R
H9C H 0.3873 0.457 0.2191 0.128 Uiso 1 1 calc R
C10 C 0.8038(13) 0.3948(5) 0.2401(4) 0.083(3) Uani 1 1 d .
H10A H 0.9089 0.3867 0.2296 0.125 Uiso 1 1 calc R
H10B H 0.7712 0.3528 0.272 0.125 Uiso 1 1 calc R
H10C H 0.7899 0.4488 0.2603 0.125 Uiso 1 1 calc R
C11 C 0.3998(8) 0.6451(5) 0.0683(4) 0.059(2) Uani 1 1 d .
H11 H 0.3641 0.6808 0.0307 0.071 Uiso 1 1 calc R
C12 C 0.2628(8) 0.5921(5) 0.0925(7) 0.106(4) Uani 1 1 d .
H12A H 0.2293 0.5572 0.0554 0.159 Uiso 1 1 calc R
H12B H 0.1819 0.6282 0.1063 0.159 Uiso 1 1 calc R
H12C H 0.2926 0.558 0.1307 0.159 Uiso 1 1 calc R
C13 C 0.4570(9) 0.7023(5) 0.1255(5) 0.080(3) Uani 1 1 d .
H13A H 0.5411 0.7342 0.1089 0.12 Uiso 1 1 calc R
H13B H 0.4884 0.6693 0.1641 0.12 Uiso 1 1 calc R
H13C H 0.3773 0.7392 0.1394 0.12 Uiso 1 1 calc R
C14 C 0.4681(9) 0.5403(4) -0.0480(4) 0.064(2) Uani 1 1 d .
H14 H 0.4014 0.4933 -0.0374 0.076 Uiso 1 1 calc R
C15 C 0.5982(10) 0.5071(6) -0.0931(4) 0.081(2) Uani 1 1 d .
H15A H 0.6555 0.4668 -0.0676 0.121 Uiso 1 1 calc R
H15B H 0.663 0.5524 -0.1062 0.121 Uiso 1 1 calc R
H15C H 0.5572 0.4815 -0.1337 0.121 Uiso 1 1 calc R
C16 C 0.3761(12) 0.6038(5) -0.0882(5) 0.099(4) Uani 1 1 d .
H16A H 0.2946 0.6238 -0.0601 0.149 Uiso 1 1 calc R
H16B H 0.3357 0.5781 -0.1289 0.149 Uiso 1 1 calc R
H16C H 0.4399 0.6495 -0.1011 0.149 Uiso 1 1 calc R
C17 C 0.6889(9) 0.6530(4) 0.0022(4) 0.0549(18) Uani 1 1 d .
C18 C 0.8447(8) 0.6169(4) 0.0042(4) 0.0517(16) Uani 1 1 d .
H18A H 0.9154 0.6605 0.0169 0.062 Uiso 1 1 calc R
H18B H 0.8714 0.5981 -0.0416 0.062 Uiso 1 1 calc R
C19 C 0.8625(6) 0.5458(4) 0.0533(4) 0.0464(16) Uani 1 1 d .
H19 H 0.922(5) 0.499(4) 0.032(2) 0.027(12) Uiso 1 1 d .
C20 C 0.8721(6) 0.5578(4) 0.1239(4) 0.0460(16) Uani 1 1 d .
H20 H 0.932(8) 0.517(5) 0.157(4) 0.09(2) Uiso 1 1 d .
C21 C 0.8659(8) 0.6422(4) 0.1591(4) 0.0570(19) Uani 1 1 d .
H21A H 0.9591 0.6721 0.1498 0.068 Uiso 1 1 calc R
H21B H 0.7832 0.6743 0.1398 0.068 Uiso 1 1 calc R
C22 C 0.8446(13) 0.6354(5) 0.2356(4) 0.075(2) Uani 1 1 d .
H22A H 0.7501 0.6068 0.2448 0.09 Uiso 1 1 calc R
H22B H 0.9259 0.6021 0.2547 0.09 Uiso 1 1 calc R
C23 C 0.8425(14) 0.7180(6) 0.2706(6) 0.114(4) Uani 1 1 d .
H23A H 0.8285 0.7101 0.3192 0.171 Uiso 1 1 calc R
H23B H 0.761 0.7509 0.2526 0.171 Uiso 1 1 calc R
H23C H 0.9367 0.7461 0.2626 0.171 Uiso 1 1 calc R
S S 0.5475(2) 0.09075(16) 0.10997(14) 0.0801(6) Uani 1 1 d .
O2 O 0.4824(10) 0.1672(5) 0.0882(5) 0.144(3) Uani 1 1 d .
O3 O 0.6168(12) 0.0488(9) 0.0634(7) 0.243(8) Uani 1 1 d .
O4 O 0.4505(9) 0.0493(8) 0.1526(7) 0.237(7) Uani 1 1 d .
C24 C 0.6872(12) 0.1219(5) 0.1648(4) 0.086(3) Uani 1 1 d D
F1 F 0.7602(6) 0.0657(4) 0.1994(3) 0.115(2) Uani 1 1 d D
F2 F 0.6501(13) 0.1765(6) 0.2078(4) 0.240(6) Uani 1 1 d D
F3 F 0.7969(10) 0.1596(5) 0.1317(5) 0.203(5) Uani 1 1 d D

loop_
_atom_site_aniso_label
_atom_site_aniso_U_11
_atom_site_aniso_U_22
_atom_site_aniso_U_33
_atom_site_aniso_U_23
_atom_site_aniso_U_13
_atom_site_aniso_U_12
Ir 0.03079(10) 0.02586(9) 0.04142(11) -0.00295(9) 0.00040(9) -0.00149(8)
P 0.0365(8) 0.0293(8) 0.0551(10) 0.0053(7) -0.0038(7) -0.0041(6)
O1 0.064(3) 0.041(3) 0.112(4) 0.031(3) -0.007(4) -0.006(3)
C1 0.048(3) 0.024(3) 0.051(4) 0.006(3) 0.002(3) 0.005(2)
C2 0.049(4) 0.020(2) 0.051(4) -0.005(2) 0.005(3) 0.001(3)
C3 0.046(3) 0.021(2) 0.065(4) 0.004(3) 0.005(4) -0.007(2)
C4 0.057(4) 0.021(3) 0.052(4) -0.001(3) 0.015(3) -0.003(3)
C5 0.073(5) 0.027(3) 0.045(4) 0.002(3) -0.003(3) -0.011(3)
C6 0.046(4) 0.055(4) 0.113(7) 0.008(5) -0.001(5) 0.015(3)
C7 0.109(7) 0.038(3) 0.060(4) -0.015(3) -0.001(5) -0.015(5)
C8 0.053(5) 0.039(4) 0.123(7) 0.010(4) -0.011(5) -0.021(3)
C9 0.115(8) 0.040(4) 0.101(7) -0.010(4) 0.061(6) -0.015(4)
C10 0.122(9) 0.064(5) 0.063(5) 0.017(4) -0.041(5) -0.025(5)
C11 0.042(4) 0.047(4) 0.090(6) 0.012(4) -0.002(4) 0.010(3)
C12 0.039(4) 0.072(6) 0.207(12) 0.028(7) 0.041(6) 0.009(4)
C13 0.077(6) 0.058(5) 0.105(7) -0.009(4) 0.009(5) 0.025(4)
C14 0.072(5) 0.050(4) 0.069(5) 0.013(4) -0.025(4) -0.016(4)
C15 0.104(6) 0.087(6) 0.051(4) -0.006(5) -0.004(4) -0.020(5)
C16 0.124(9) 0.065(5) 0.110(8) 0.022(5) -0.053(7) -0.008(5)
C17 0.055(5) 0.048(4) 0.062(4) 0.012(3) 0.004(4) -0.015(3)
C18 0.039(3) 0.049(4) 0.067(4) 0.010(3) 0.019(4) -0.009(3)
C19 0.028(3) 0.037(3) 0.075(5) -0.007(3) 0.013(3) -0.008(3)
C20 0.033(3) 0.037(3) 0.068(5) -0.004(3) -0.001(3) 0.000(2)
C21 0.042(4) 0.039(3) 0.090(6) -0.014(3) -0.005(4) -0.007(3)
C22 0.087(6) 0.065(5) 0.074(6) -0.030(4) -0.017(5) 0.001(6)
C23 0.130(9) 0.081(6) 0.131(8) -0.068(6) -0.010(8) -0.004(7)
S 0.0695(13) 0.0852(15) 0.0855(16) 0.0199(15) -0.0117(13) 0.0027(11)
O2 0.131(6) 0.125(6) 0.175(8) 0.070(6) -0.045(6) 0.022(5)
O3 0.145(9) 0.330(17) 0.253(12) -0.198(13) -0.075(9) 0.095(10)
O4 0.101(6) 0.295(14) 0.316(14) 0.226(12) -0.033(8) -0.063(8)
C24 0.107(8) 0.071(6) 0.081(6) 0.013(5) -0.005(6) -0.012(6)
F1 0.107(4) 0.113(5) 0.123(5) 0.049(4) -0.048(4) -0.017(3)
F2 0.247(11) 0.304(13) 0.170(8) -0.155(9) -0.073(8) 0.150(11)
F3 0.194(8) 0.164(8) 0.251(10) 0.076(7) -0.089(8) -0.113(7)

loop_
_atom_type_symbol
_atom_type_description
_atom_type_scat_dispersion_real
_atom_type_scat_dispersion_imag
_atom_type_scat_source
C C 0.0033 0.0016 'International Tables Vol C Tables 4.2.6.8 and 6.1.1.4'
H H 0 0 'International Tables Vol C Tables 4.2.6.8 and 6.1.1.4'
F F 0.0171 0.0103 'International Tables Vol C Tables 4.2.6.8 and 6.1.1.4'
Ir Ir -1.4442 7.9887 'International Tables Vol C Tables 4.2.6.8 and 6.1.1.4'
O O 0.0106 0.006 'International Tables Vol C Tables 4.2.6.8 and 6.1.1.4'
P P 0.1023 0.0942 'International Tables Vol C Tables 4.2.6.8 and 6.1.1.4'
S S 0.1246 0.1234 'International Tables Vol C Tables 4.2.6.8 and 6.1.1.4'

loop_
_geom_angle_atom_site_label_1
_geom_angle_atom_site_label_2
_geom_angle_atom_site_label_3
_geom_angle
C20 Ir C19 37.3(2)
C20 Ir C5 95.1(3)
C19 Ir C5 115.8(3)
C20 Ir C4 126.6(3)
C19 Ir C4 152.2(2)
C5 Ir C4 36.6(2)
C20 Ir C1 95.2(2)
C19 Ir C1 93.6(2)
C5 Ir C1 37.8(3)
C4 Ir C1 61.8(2)
C20 Ir P 101.53(18)
C19 Ir P 81.65(18)
C5 Ir P 162.22(18)
C4 Ir P 125.75(18)
C1 Ir P 144.26(18)
C20 Ir C3 154.9(2)
C19 Ir C3 143.2(2)
C5 Ir C3 61.2(2)
C4 Ir C3 36.6(2)
C1 Ir C3 61.2(2)
P Ir C3 103.02(17)
C20 Ir C2 126.4(2)
C19 Ir C2 107.2(2)
C5 Ir C2 61.7(2)
C4 Ir C2 61.3(2)
C1 Ir C2 36.4(2)
P Ir C2 111.45(17)
C3 Ir C2 36.7(2)
C11 P C14 105.2(4)
C11 P C17 103.4(3)
C14 P C17 101.0(3)
C11 P Ir 119.3(3)
C14 P Ir 119.1(2)
C17 P Ir 106.2(2)
C2 C1 C5 107.6(6)
C2 C1 C6 127.1(7)
C5 C1 C6 125.0(7)
C2 C1 Ir 73.3(3)
C5 C1 Ir 70.1(3)
C6 C1 Ir 126.8(4)
C1 C2 C3 107.3(5)
C1 C2 C7 125.6(7)
C3 C2 C7 126.3(7)
C1 C2 Ir 70.3(3)
C3 C2 Ir 70.4(3)
C7 C2 Ir 132.5(4)
C4 C3 C2 108.7(6)
C4 C3 C8 125.1(7)
C2 C3 C8 125.3(7)
C4 C3 Ir 71.0(3)
C2 C3 Ir 72.9(3)
C8 C3 Ir 130.6(4)
C5 C4 C3 108.6(6)
C5 C4 C9 125.0(7)
C3 C4 C9 126.0(7)
C5 C4 Ir 71.2(4)
C3 C4 Ir 72.5(3)
C9 C4 Ir 128.0(5)
C4 C5 C1 107.8(6)
C4 C5 C10 126.5(7)
C1 C5 C10 125.3(7)
C4 C5 Ir 72.2(4)
C1 C5 Ir 72.0(3)
C10 C5 Ir 126.4(5)
C1 C6 H6A 109.5
C1 C6 H6B 109.5
H6A C6 H6B 109.5
C1 C6 H6C 109.5
H6A C6 H6C 109.5
H6B C6 H6C 109.5
C2 C7 H7A 109.5
C2 C7 H7B 109.5
H7A C7 H7B 109.5
C2 C7 H7C 109.5
H7A C7 H7C 109.5
H7B C7 H7C 109.5
C3 C8 H8A 109.5
C3 C8 H8B 109.5
H8A C8 H8B 109.5
C3 C8 H8C 109.5
H8A C8 H8C 109.5
H8B C8 H8C 109.5
C4 C9 H9A 109.5
C4 C9 H9B 109.5
H9A C9 H9B 109.5
C4 C9 H9C 109.5
H9A C9 H9C 109.5
H9B C9 H9C 109.5
C5 C10 H10A 109.5
C5 C10 H10B 109.5
H10A C10 H10B 109.5
C5 C10 H10C 109.5
H10A C10 H10C 109.5
H10B C10 H10C 109.5
C13 C11 C12 111.5(8)
C13 C11 P 113.2(5)
C12 C11 P 110.1(5)
C13 C11 H11 107.2
C12 C11 H11 107.2
P C11 H11 107.2
C11 C12 H12A 109.5
C11 C12 H12B 109.5
H12A C12 H12B 109.5
C11 C12 H12C 109.5
H12A C12 H12C 109.5
H12B C12 H12C 109.5
C11 C13 H13A 109.5
C11 C13 H13B 109.5
H13A C13 H13B 109.5
C11 C13 H13C 109.5
H13A C13 H13C 109.5
H13B C13 H13C 109.5
C16 C14 C15 109.8(7)
C16 C14 P 114.6(6)
C15 C14 P 109.4(5)
C16 C14 H14 107.6
C15 C14 H14 107.6
P C14 H14 107.6
C14 C15 H15A 109.5
C14 C15 H15B 109.5
H15A C15 H15B 109.5
C14 C15 H15C 109.5
H15A C15 H15C 109.5
H15B C15 H15C 109.5
C14 C16 H16A 109.5
C14 C16 H16B 109.5
H16A C16 H16B 109.5
C14 C16 H16C 109.5
H16A C16 H16C 109.5
H16B C16 H16C 109.5
O1 C17 C18 125.5(6)
O1 C17 P 122.4(6)
C18 C17 P 112.2(4)
C17 C18 C19 114.2(5)
C17 C18 H18A 108.7
C19 C18 H18A 108.7
C17 C18 H18B 108.7
C19 C18 H18B 108.7
H18A C18 H18B 107.6
C20 C19 C18 122.0(6)
C20 C19 Ir 70.6(3)
C18 C19 Ir 120.6(4)
C20 C19 H19 119(3)
C18 C19 H19 111(3)
Ir C19 H19 107(3)
C19 C20 C21 124.5(6)
C19 C20 Ir 72.1(4)
C21 C20 Ir 120.1(4)
C19 C20 H20 123(4)
C21 C20 H20 107(4)
Ir C20 H20 103(4)
C22 C21 C20 112.6(6)
C22 C21 H21A 109.1
C20 C21 H21A 109.1
C22 C21 H21B 109.1
C20 C21 H21B 109.1
H21A C21 H21B 107.8
C23 C22 C21 112.9(8)
C23 C22 H22A 109
C21 C22 H22A 109
C23 C22 H22B 109
C21 C22 H22B 109
H22A C22 H22B 107.8
C22 C23 H23A 109.5
C22 C23 H23B 109.5
H23A C23 H23B 109.5
C22 C23 H23C 109.5
H23A C23 H23C 109.5
H23B C23 H23C 109.5
O3 S O4 118.1(10)
O3 S O2 115.9(8)
O4 S O2 110.3(6)
O3 S C24 104.4(6)
O4 S C24 102.6(6)
O2 S C24 103.1(5)
F2 C24 F1 105.8(8)
F2 C24 F3 101.3(9)
F1 C24 F3 101.9(9)
F2 C24 S 115.6(9)
F1 C24 S 118.6(6)
F3 C24 S 111.4(7)

loop_
_geom_bond_atom_site_label_1
_geom_bond_atom_site_label_2
_geom_bond_distance
Ir C20 2.184(6)
Ir C19 2.203(6)
Ir C5 2.227(6)
Ir C4 2.241(6)
Ir C1 2.253(5)
Ir P 2.2570(16)
Ir C3 2.261(5)
Ir C2 2.293(5)
P C11 1.818(7)
P C14 1.847(7)
P C17 1.868(7)
O1 C17 1.213(8)
C1 C2 1.420(9)
C1 C5 1.453(10)
C1 C6 1.505(9)
C2 C3 1.433(9)
C2 C7 1.479(9)
C3 C4 1.412(9)
C3 C8 1.517(10)
C4 C5 1.402(9)
C4 C9 1.512(10)
C5 C10 1.502(10)
C6 H6A 0.97
C6 H6B 0.97
C6 H6C 0.97
C7 H7A 0.97
C7 H7B 0.97
C7 H7C 0.97
C8 H8A 0.97
C8 H8B 0.97
C8 H8C 0.97
C9 H9A 0.97
C9 H9B 0.97
C9 H9C 0.97
C10 H10A 0.97
C10 H10B 0.97
C10 H10C 0.97
C11 C13 1.544(11)
C11 C12 1.571(10)
C11 H11 0.99
C12 H12A 0.97
C12 H12B 0.97
C12 H12C 0.97
C13 H13A 0.97
C13 H13B 0.97
C13 H13C 0.97
C14 C16 1.537(11)
C14 C15 1.558(11)
C14 H14 0.99
C15 H15A 0.97
C15 H15B 0.97
C15 H15C 0.97
C16 H16A 0.97
C16 H16B 0.97
C16 H16C 0.97
C17 C18 1.511(10)
C18 C19 1.513(9)
C18 H18A 0.98
C18 H18B 0.98
C19 C20 1.402(9)
C19 H19 1.02(5)
C20 C21 1.536(8)
C20 H20 1.08(8)
C21 C22 1.518(11)
C21 H21A 0.98
C21 H21B 0.98
C22 C23 1.507(10)
C22 H22A 0.98
C22 H22B 0.98
C23 H23A 0.97
C23 H23B 0.97
C23 H23C 0.97
S O3 1.297(10)
S O4 1.380(9)
S O2 1.436(7)
S C24 1.725(10)
C24 F2 1.269(9)
C24 F1 1.310(9)
C24 F3 1.326(10)

loop_
_geom_torsion_atom_site_label_1
_geom_torsion_atom_site_label_2
_geom_torsion_atom_site_label_3
_geom_torsion_atom_site_label_4
_geom_torsion
C20 Ir P C11 -99.1(3)
C19 Ir P C11 -130.8(3)
C5 Ir P C11 60.1(7)
C4 Ir P C11 54.5(3)
C1 Ir P C11 144.7(4)
C3 Ir P C11 86.4(3)
C2 Ir P C11 123.9(3)
C20 Ir P C14 129.8(3)
C19 Ir P C14 98.1(3)
C5 Ir P C14 -71.0(7)
C4 Ir P C14 -76.6(4)
C1 Ir P C14 13.6(4)
C3 Ir P C14 -44.7(3)
C2 Ir P C14 -7.2(3)
C20 Ir P C17 17.0(3)
C19 Ir P C17 -14.7(3)
C5 Ir P C17 176.2(6)
C4 Ir P C17 170.6(3)
C1 Ir P C17 -99.2(4)
C3 Ir P C17 -157.5(3)
C2 Ir P C17 -120.0(3)
C20 Ir C1 C2 -151.9(4)
C19 Ir C1 C2 -114.6(4)
C5 Ir C1 C2 116.4(5)
C4 Ir C1 C2 79.0(4)
P Ir C1 C2 -33.9(5)
C3 Ir C1 C2 37.2(4)
C20 Ir C1 C5 91.7(4)
C19 Ir C1 C5 129.1(4)
C4 Ir C1 C5 -37.3(4)
P Ir C1 C5 -150.3(3)
C3 Ir C1 C5 -79.2(4)
C2 Ir C1 C5 -116.4(5)
C20 Ir C1 C6 -27.7(7)
C19 Ir C1 C6 9.7(7)
C5 Ir C1 C6 -119.4(8)
C4 Ir C1 C6 -156.7(8)
P Ir C1 C6 90.3(7)
C3 Ir C1 C6 161.4(8)
C2 Ir C1 C6 124.2(9)
C5 C1 C2 C3 1.1(6)
C6 C1 C2 C3 175.1(6)
Ir C1 C2 C3 -61.1(4)
C5 C1 C2 C7 -169.1(6)
C6 C1 C2 C7 4.9(10)
Ir C1 C2 C7 128.7(6)
C5 C1 C2 Ir 62.1(4)
C6 C1 C2 Ir -123.9(7)
C20 Ir C2 C1 35.7(5)
C19 Ir C2 C1 71.9(4)
C5 Ir C2 C1 -38.6(4)
C4 Ir C2 C1 -80.5(4)
P Ir C2 C1 159.5(3)
C3 Ir C2 C1 -117.5(5)
C20 Ir C2 C3 153.2(4)
C19 Ir C2 C3 -170.6(4)
C5 Ir C2 C3 78.9(4)
C4 Ir C2 C3 37.1(4)
C1 Ir C2 C3 117.5(5)
P Ir C2 C3 -83.0(4)
C20 Ir C2 C7 -85.0(8)
C19 Ir C2 C7 -48.8(8)
C5 Ir C2 C7 -159.3(9)
C4 Ir C2 C7 158.9(9)
C1 Ir C2 C7 -120.7(9)
P Ir C2 C7 38.8(8)
C3 Ir C2 C7 121.8(10)
C1 C2 C3 C4 -1.4(6)
C7 C2 C3 C4 168.7(6)
Ir C2 C3 C4 -62.3(4)
C1 C2 C3 C8 -171.0(6)
C7 C2 C3 C8 -0.9(9)
Ir C2 C3 C8 128.1(6)
C1 C2 C3 Ir 60.9(4)
C7 C2 C3 Ir -128.9(6)
C20 Ir C3 C4 58.8(7)
C19 Ir C3 C4 132.5(4)
C5 Ir C3 C4 37.1(4)
C1 Ir C3 C4 80.5(4)
P Ir C3 C4 -134.0(3)
C2 Ir C3 C4 117.4(5)
C20 Ir C3 C2 -58.7(8)
C19 Ir C3 C2 15.1(6)
C5 Ir C3 C2 -80.3(4)
C4 Ir C3 C2 -117.4(5)
C1 Ir C3 C2 -36.9(4)
P Ir C3 C2 108.5(4)
C20 Ir C3 C8 179.1(6)
C19 Ir C3 C8 -107.1(7)
C5 Ir C3 C8 157.5(8)
C4 Ir C3 C8 120.4(8)
C1 Ir C3 C8 -159.1(8)
P Ir C3 C8 -13.7(7)
C2 Ir C3 C8 -122.2(9)
C2 C3 C4 C5 1.1(7)
C8 C3 C4 C5 170.8(5)
Ir C3 C4 C5 -62.4(5)
C2 C3 C4 C9 -171.8(6)
C8 C3 C4 C9 -2.1(9)
Ir C3 C4 C9 124.7(6)
C2 C3 C4 Ir 63.5(4)
C8 C3 C4 Ir -126.8(5)
C20 Ir C4 C5 -35.7(5)
C19 Ir C4 C5 8.5(7)
C1 Ir C4 C5 38.6(4)
P Ir C4 C5 177.1(3)
C3 Ir C4 C5 117.4(5)
C2 Ir C4 C5 80.3(4)
C20 Ir C4 C3 -153.1(3)
C19 Ir C4 C3 -108.9(6)
C5 Ir C4 C3 -117.4(5)
C1 Ir C4 C3 -78.8(4)
P Ir C4 C3 59.7(4)
C2 Ir C4 C3 -37.2(4)
C20 Ir C4 C9 84.5(8)
C19 Ir C4 C9 128.7(7)
C5 Ir C4 C9 120.1(9)
C1 Ir C4 C9 158.8(8)
P Ir C4 C9 -62.7(8)
C3 Ir C4 C9 -122.4(9)
C2 Ir C4 C9 -159.6(8)
C3 C4 C5 C1 -0.5(7)
C9 C4 C5 C1 172.6(6)
Ir C4 C5 C1 -63.7(4)
C3 C4 C5 C10 -174.2(6)
C9 C4 C5 C10 -1.2(11)
Ir C4 C5 C10 122.6(7)
C3 C4 C5 Ir 63.2(4)
C9 C4 C5 Ir -123.7(6)
C2 C1 C5 C4 -0.4(7)
C6 C1 C5 C4 -174.6(6)
Ir C1 C5 C4 63.8(4)
C2 C1 C5 C10 173.4(6)
C6 C1 C5 C10 -0.8(10)
Ir C1 C5 C10 -122.4(6)
C2 C1 C5 Ir -64.2(4)
C6 C1 C5 Ir 121.6(6)
C20 Ir C5 C4 152.0(4)
C19 Ir C5 C4 -175.6(4)
C1 Ir C5 C4 -116.2(5)
P Ir C5 C4 -7.6(9)
C3 Ir C5 C4 -37.1(4)
C2 Ir C5 C4 -79.1(4)
C20 Ir C5 C1 -91.8(4)
C19 Ir C5 C1 -59.4(4)
C4 Ir C5 C1 116.2(5)
P Ir C5 C1 108.6(6)
C3 Ir C5 C1 79.1(4)
C2 Ir C5 C1 37.1(4)
C20 Ir C5 C10 29.2(8)
C19 Ir C5 C10 61.7(8)
C4 Ir C5 C10 -122.7(9)
C1 Ir C5 C10 121.0(9)
P Ir C5 C10 -130.4(7)
C3 Ir C5 C10 -159.8(8)
C2 Ir C5 C10 158.2(9)
C14 P C11 C13 -163.9(6)
C17 P C11 C13 -58.3(6)
Ir P C11 C13 59.2(6)
C14 P C11 C12 70.5(7)
C17 P C11 C12 176.0(6)
Ir P C11 C12 -66.4(7)
C11 P C14 C16 37.7(7)
C17 P C14 C16 -69.6(7)
Ir P C14 C16 174.8(6)
C11 P C14 C15 161.5(5)
C17 P C14 C15 54.2(6)
Ir P C14 C15 -61.4(6)
C11 P C17 O1 -28.0(8)
C14 P C17 O1 80.7(7)
Ir P C17 O1 -154.4(6)
C11 P C17 C18 151.0(5)
C14 P C17 C18 -100.2(6)
Ir P C17 C18 24.6(6)
O1 C17 C18 C19 157.0(7)
P C17 C18 C19 -22.0(8)
C17 C18 C19 C20 -75.9(8)
C17 C18 C19 Ir 9.3(8)
C5 Ir C19 C20 -61.9(4)
C4 Ir C19 C20 -67.6(6)
C1 Ir C19 C20 -93.9(4)
P Ir C19 C20 121.8(4)
C3 Ir C19 C20 -137.7(4)
C2 Ir C19 C20 -128.3(4)
C20 Ir C19 C18 -116.4(7)
C5 Ir C19 C18 -178.4(5)
C4 Ir C19 C18 176.0(5)
C1 Ir C19 C18 149.7(5)
P Ir C19 C18 5.3(5)
C3 Ir C19 C18 105.9(6)
C2 Ir C19 C18 115.3(5)
C18 C19 C20 C21 0.0(9)
Ir C19 C20 C21 -114.7(6)
C18 C19 C20 Ir 114.7(6)
C5 Ir C20 C19 127.1(4)
C4 Ir C20 C19 147.5(4)
C1 Ir C20 C19 89.1(4)
P Ir C20 C19 -59.2(4)
C3 Ir C20 C19 108.1(6)
C2 Ir C20 C19 68.8(5)
C19 Ir C20 C21 120.1(7)
C5 Ir C20 C21 -112.9(6)
C4 Ir C20 C21 -92.5(6)
C1 Ir C20 C21 -150.9(5)
P Ir C20 C21 60.9(6)
C3 Ir C20 C21 -131.8(6)
C2 Ir C20 C21 -171.2(5)
C19 C20 C21 C22 167.4(7)
Ir C20 C21 C22 79.2(8)
C20 C21 C22 C23 178.5(8)
O3 S C24 F2 167.7(12)
O4 S C24 F2 -68.6(10)
O2 S C24 F2 46.1(10)
O3 S C24 F1 -65.1(11)
O4 S C24 F1 58.7(10)
O2 S C24 F1 173.4(8)
O3 S C24 F3 52.8(11)
O4 S C24 F3 176.5(9)
O2 S C24 F3 -68.8(9)
